data_2234619
loop_
_publ_author_name
'Zong, Qian-Shou'

_publ_section_title
;
 <i>N</i>'-(3-Fluorobenzylidene)-4-hydroxy-3-methoxybenzohydrazide
 methanol monosolvate
;
_journal_coeditor_code HB6695
_journal_issue 5
_journal_name_full 'Acta Crystallographica Section E'
_journal_page_first o1338
_journal_paper_doi 10.1107/S1600536812012196
_journal_volume 68
_journal_year 2012
_chemical_formula_iupac 'C15 H13 F N2 O3, C H4 O'
_chemical_formula_moiety 'C15 H13 F N2 O3, C H4 O'
_chemical_formula_sum 'C16 H17 F N2 O4'
_chemical_formula_weight 320.32
_chemical_name_systematic
;
<i>N</i>'-(3-Fluorobenzylidene)-4-hydroxy-3-methoxybenzohydrazide
methanol monosolvate
;
_space_group_IT_number 61
_symmetry_cell_setting orthorhombic
_symmetry_space_group_name_Hall '-P 2ac 2ab'
_symmetry_space_group_name_H-M 'P b c a'
_atom_sites_solution_hydrogens geom
_atom_sites_solution_primary direct
_atom_sites_solution_secondary difmap
_cell_angle_alpha 90.00
_cell_angle_beta 90.00
_cell_angle_gamma 90.00
_cell_formula_units_Z 8
_cell_length_a 14.9566(18)
_cell_length_b 11.1123(16)
_cell_length_c 19.351(2)
_cell_measurement_reflns_used 8503
_cell_measurement_temperature 298(2)
_cell_measurement_theta_max 26.0
_cell_measurement_theta_min 2.5
_cell_volume 3216.2(7)
_computing_cell_refinement 'SAINT (Bruker, 2004)'
_computing_data_collection 'APEX2 (Bruker, 2004)'
_computing_data_reduction 'SAINT (Bruker, 2004)'
_computing_molecular_graphics 'SHELXTL (Sheldrick, 2008)'
_computing_publication_material 'SHELXTL (Sheldrick, 2008)'
_computing_structure_refinement 'SHELXL97 (Sheldrick, 2008)'
_computing_structure_solution 'SHELXS97 (Sheldrick, 2008)'
_diffrn_ambient_temperature 298(2)
_diffrn_measured_fraction_theta_full 0.983
_diffrn_measured_fraction_theta_max 0.983
_diffrn_measurement_device_type 'Bruker APEXII CCD'
_diffrn_measurement_method '\f and \w scans'
_diffrn_radiation_monochromator graphite
_diffrn_radiation_source 'fine-focus sealed tube'
_diffrn_radiation_type MoK\a
_diffrn_radiation_wavelength 0.71073
_diffrn_reflns_av_R_equivalents 0.0296
_diffrn_reflns_av_sigmaI/netI 0.0203
_diffrn_reflns_limit_h_max 17
_diffrn_reflns_limit_h_min -18
_diffrn_reflns_limit_k_max 13
_diffrn_reflns_limit_k_min -13
_diffrn_reflns_limit_l_max 24
_diffrn_reflns_limit_l_min -24
_diffrn_reflns_number 22845
_diffrn_reflns_theta_full 26.50
_diffrn_reflns_theta_max 26.50
_diffrn_reflns_theta_min 2.10
_diffrn_standards_number 0
_exptl_absorpt_coefficient_mu 0.103
_exptl_absorpt_correction_T_max 0.9827
_exptl_absorpt_correction_T_min 0.9796
_exptl_absorpt_correction_type multi-scan
_exptl_absorpt_process_details '(SADABS; Sheldrick, 2004)'
_exptl_crystal_colour colorless
_exptl_crystal_density_diffrn 1.323
_exptl_crystal_density_method 'not measured'
_exptl_crystal_description block
_exptl_crystal_F_000 1344
_exptl_crystal_size_max 0.20
_exptl_crystal_size_mid 0.18
_exptl_crystal_size_min 0.17
_refine_diff_density_max 0.278
_refine_diff_density_min -0.339
_refine_ls_extinction_method none
_refine_ls_goodness_of_fit_ref 1.123
_refine_ls_hydrogen_treatment mixed
_refine_ls_matrix_type full
_refine_ls_number_parameters 215
_refine_ls_number_reflns 3270
_refine_ls_number_restraints 1
_refine_ls_restrained_S_all 1.123
_refine_ls_R_factor_all 0.0608
_refine_ls_R_factor_gt 0.0431
_refine_ls_shift/su_max 0.000
_refine_ls_shift/su_mean 0.000
_refine_ls_structure_factor_coef Fsqd
_refine_ls_weighting_details 'calc w=1/[\s^2^(Fo^2^)+(0.0956P)^2^+0.5869P] where P=(Fo^2^+2Fc^2^)/3'
_refine_ls_weighting_scheme calc
_refine_ls_wR_factor_gt 0.1286
_refine_ls_wR_factor_ref 0.1613
_reflns_number_gt 2588
_reflns_number_total 3270
_reflns_threshold_expression I>2\s(I)
_cod_data_source_file hb6695.cif
_cod_data_source_block I
_cod_original_cell_volume 3216.1(7)
_cod_database_code 2234619
_cod_database_fobs_code 2234619

loop_
_symmetry_equiv_pos_as_xyz
'x, y, z'
'-x+1/2, -y, z+1/2'
'-x, y+1/2, -z+1/2'
'x+1/2, -y+1/2, -z'
'-x, -y, -z'
'x-1/2, y, -z-1/2'
'x, -y-1/2, z-1/2'
'-x-1/2, y-1/2, z'

loop_
_atom_site_type_symbol
_atom_site_label
_atom_site_fract_x
_atom_site_fract_y
_atom_site_fract_z
_atom_site_U_iso_or_equiv
_atom_site_adp_type
_atom_site_calc_flag
_atom_site_refinement_flags
_atom_site_occupancy
_atom_site_symmetry_multiplicity
F F1 0.62214(8) 1.20264(15) 0.71230(10) 0.0899(5) Uani d . 1 1
N N1 0.27077(9) 0.93828(13) 0.59540(8) 0.0396(4) Uani d D 1 1
N N2 0.33902(9) 1.00033(12) 0.62766(8) 0.0390(3) Uani d . 1 1
O O1 0.02644(7) 0.56459(11) 0.42821(6) 0.0430(3) Uani d . 1 1
H H1A -0.0236 0.5933 0.4332 0.064 Uiso calc R 1 1
O O2 0.19271(8) 0.52220(13) 0.40048(7) 0.0540(4) Uani d . 1 1
O O3 0.37143(7) 0.80593(11) 0.55390(8) 0.0497(4) Uani d . 1 1
O O4 0.39737(10) 0.57101(14) 0.59772(13) 0.0833(6) Uani d . 1 1
H H4 0.3917 0.6416 0.5862 0.125 Uiso calc R 1 1
C C1 0.38310(11) 1.16625(15) 0.69775(9) 0.0397(4) Uani d . 1 1
C C2 0.35539(13) 1.26065(17) 0.73975(10) 0.0500(5) Uani d . 1 1
H H2 0.2946 1.2747 0.7460 0.060 Uiso calc R 1 1
C C3 0.41710(15) 1.33379(19) 0.77229(11) 0.0585(5) Uani d . 1 1
H H3 0.3976 1.3964 0.8004 0.070 Uiso calc R 1 1
C C4 0.50739(14) 1.31446(19) 0.76342(12) 0.0601(6) Uani d . 1 1
H H4A 0.5494 1.3629 0.7854 0.072 Uiso calc R 1 1
C C5 0.53336(13) 1.22155(18) 0.72118(11) 0.0533(5) Uani d . 1 1
C C6 0.47444(12) 1.14675(16) 0.68772(10) 0.0449(4) Uani d . 1 1
H H6 0.4947 1.0851 0.6593 0.054 Uiso calc R 1 1
C C7 0.31604(11) 1.09122(16) 0.66320(9) 0.0419(4) Uani d . 1 1
H H7 0.2558 1.1105 0.6674 0.050 Uiso calc R 1 1
C C8 0.29236(10) 0.84020(15) 0.55851(9) 0.0361(4) Uani d . 1 1
C C9 0.21891(10) 0.77204(14) 0.52525(9) 0.0351(4) Uani d . 1 1
C C10 0.24240(10) 0.68253(15) 0.47763(9) 0.0383(4) Uani d . 1 1
H H10 0.3023 0.6698 0.4670 0.046 Uiso calc R 1 1
C C11 0.17751(10) 0.61309(15) 0.44635(9) 0.0371(4) Uani d . 1 1
C C12 0.08669(10) 0.63371(14) 0.46134(8) 0.0341(4) Uani d . 1 1
C C13 0.06435(10) 0.72117(16) 0.50909(9) 0.0381(4) Uani d . 1 1
H H13 0.0046 0.7337 0.5201 0.046 Uiso calc R 1 1
C C14 0.12929(10) 0.79028(15) 0.54072(9) 0.0379(4) Uani d . 1 1
H H14 0.1129 0.8492 0.5724 0.046 Uiso calc R 1 1
C C15 0.28296(14) 0.4987(2) 0.38116(13) 0.0658(6) Uani d . 1 1
H H15A 0.3077 0.5685 0.3591 0.099 Uiso calc R 1 1
H H15B 0.2847 0.4318 0.3498 0.099 Uiso calc R 1 1
H H15C 0.3173 0.4798 0.4216 0.099 Uiso calc R 1 1
C C16 0.48620(15) 0.5484(2) 0.61393(16) 0.0715(7) Uani d . 1 1
H H16A 0.5145 0.6218 0.6283 0.107 Uiso calc R 1 1
H H16B 0.5164 0.5171 0.5740 0.107 Uiso calc R 1 1
H H16C 0.4892 0.4906 0.6507 0.107 Uiso calc R 1 1
H H1 0.2134(9) 0.965(2) 0.5972(14) 0.080 Uiso d D 1 1

loop_
_atom_site_aniso_label
_atom_site_aniso_U_11
_atom_site_aniso_U_22
_atom_site_aniso_U_33
_atom_site_aniso_U_12
_atom_site_aniso_U_13
_atom_site_aniso_U_23
F1 0.0391(7) 0.0999(11) 0.1307(13) -0.0092(7) -0.0109(7) -0.0398(10)
N1 0.0252(6) 0.0355(8) 0.0580(9) -0.0004(5) -0.0071(6) -0.0071(6)
N2 0.0296(7) 0.0345(7) 0.0529(8) -0.0032(5) -0.0072(6) -0.0026(6)
O1 0.0290(6) 0.0475(7) 0.0524(7) -0.0020(5) -0.0040(5) -0.0134(6)
O2 0.0345(7) 0.0598(9) 0.0676(8) 0.0074(6) -0.0031(6) -0.0287(7)
O3 0.0231(6) 0.0446(7) 0.0815(9) 0.0013(5) -0.0042(5) -0.0166(6)
O4 0.0364(8) 0.0443(9) 0.169(2) -0.0031(6) -0.0031(9) 0.0085(10)
C1 0.0402(9) 0.0368(9) 0.0422(9) -0.0020(7) -0.0044(7) -0.0019(7)
C2 0.0479(10) 0.0492(10) 0.0528(11) -0.0004(8) 0.0039(8) -0.0106(9)
C3 0.0659(13) 0.0514(12) 0.0583(12) -0.0030(10) -0.0009(10) -0.0193(9)
C4 0.0610(13) 0.0533(12) 0.0659(13) -0.0158(10) -0.0114(10) -0.0157(10)
C5 0.0407(10) 0.0546(12) 0.0646(12) -0.0063(8) -0.0064(9) -0.0086(10)
C6 0.0410(9) 0.0414(9) 0.0524(10) -0.0009(7) -0.0061(8) -0.0082(8)
C7 0.0318(8) 0.0421(9) 0.0519(10) 0.0004(7) -0.0022(7) -0.0057(8)
C8 0.0257(7) 0.0332(8) 0.0494(9) 0.0012(6) -0.0016(6) 0.0000(7)
C9 0.0266(7) 0.0331(8) 0.0456(9) -0.0006(6) -0.0026(6) -0.0007(7)
C10 0.0241(7) 0.0397(9) 0.0511(9) 0.0034(6) -0.0009(7) -0.0044(7)
C11 0.0301(8) 0.0390(9) 0.0421(9) 0.0038(6) -0.0014(6) -0.0065(7)
C12 0.0263(7) 0.0354(8) 0.0407(8) -0.0018(6) -0.0038(6) -0.0006(7)
C13 0.0233(7) 0.0430(10) 0.0480(9) 0.0009(6) 0.0005(6) -0.0063(7)
C14 0.0281(8) 0.0375(9) 0.0482(9) 0.0011(6) -0.0001(6) -0.0074(7)
C15 0.0436(11) 0.0745(15) 0.0794(14) 0.0136(10) 0.0079(10) -0.0270(12)
C16 0.0519(13) 0.0620(14) 0.1007(19) -0.0047(10) -0.0152(12) 0.0040(13)

loop_
_atom_type_symbol
_atom_type_description
_atom_type_scat_dispersion_real
_atom_type_scat_dispersion_imag
_atom_type_scat_source
C C 0.0033 0.0016 'International Tables Vol C Tables 4.2.6.8 and 6.1.1.4'
H H 0.0000 0.0000 'International Tables Vol C Tables 4.2.6.8 and 6.1.1.4'
N N 0.0061 0.0033 'International Tables Vol C Tables 4.2.6.8 and 6.1.1.4'
O O 0.0106 0.0060 'International Tables Vol C Tables 4.2.6.8 and 6.1.1.4'
F F 0.0171 0.0103 'International Tables Vol C Tables 4.2.6.8 and 6.1.1.4'

loop_
_geom_angle_atom_site_label_1
_geom_angle_atom_site_label_2
_geom_angle_atom_site_label_3
_geom_angle
C8 N1 N2 117.91(13)
C8 N1 H1 121.0(17)
N2 N1 H1 121.0(17)
C7 N2 N1 116.24(14)
C12 O1 H1A 109.5
C11 O2 C15 117.69(14)
C16 O4 H4 109.5
C2 C1 C6 119.33(16)
C2 C1 C7 119.46(16)
C6 C1 C7 121.18(16)
C3 C2 C1 120.74(18)
C3 C2 H2 119.6
C1 C2 H2 119.6
C4 C3 C2 120.40(19)
C4 C3 H3 119.8
C2 C3 H3 119.8
C5 C4 C3 117.95(18)
C5 C4 H4A 121.0
C3 C4 H4A 121.0
F1 C5 C4 117.99(17)
F1 C5 C6 118.35(18)
C4 C5 C6 123.66(19)
C5 C6 C1 117.91(17)
C5 C6 H6 121.0
C1 C6 H6 121.0
N2 C7 C1 120.97(15)
N2 C7 H7 119.5
C1 C7 H7 119.5
O3 C8 N1 120.98(15)
O3 C8 C9 121.10(15)
N1 C8 C9 117.89(13)
C14 C9 C10 119.18(14)
C14 C9 C8 123.21(15)
C10 C9 C8 117.57(14)
C11 C10 C9 120.62(14)
C11 C10 H10 119.7
C9 C10 H10 119.7
O2 C11 C10 125.62(14)
O2 C11 C12 114.55(14)
C10 C11 C12 119.83(15)
O1 C12 C13 123.90(14)
O1 C12 C11 117.05(14)
C13 C12 C11 119.04(14)
C14 C13 C12 121.15(14)
C14 C13 H13 119.4
C12 C13 H13 119.4
C13 C14 C9 120.15(15)
C13 C14 H14 119.9
C9 C14 H14 119.9
O2 C15 H15A 109.5
O2 C15 H15B 109.5
H15A C15 H15B 109.5
O2 C15 H15C 109.5
H15A C15 H15C 109.5
H15B C15 H15C 109.5
O4 C16 H16A 109.5
O4 C16 H16B 109.5
H16A C16 H16B 109.5
O4 C16 H16C 109.5
H16A C16 H16C 109.5
H16B C16 H16C 109.5

loop_
_geom_bond_atom_site_label_1
_geom_bond_atom_site_label_2
_geom_bond_distance
F1 C5 1.355(2)
N1 C8 1.342(2)
N1 N2 1.3809(19)
N1 H1 0.910(10)
N2 C7 1.269(2)
O1 C12 1.3465(19)
O1 H1A 0.8200
O2 C11 1.364(2)
O2 C15 1.425(2)
O3 C8 1.2456(19)
O4 C16 1.388(3)
O4 H4 0.8200
C1 C2 1.390(3)
C1 C6 1.397(2)
C1 C7 1.466(2)
C2 C3 1.382(3)
C2 H2 0.9300
C3 C4 1.378(3)
C3 H3 0.9300
C4 C5 1.373(3)
C4 H4A 0.9300
C5 C6 1.374(3)
C6 H6 0.9300
C7 H7 0.9300
C8 C9 1.481(2)
C9 C14 1.388(2)
C9 C10 1.401(2)
C10 C11 1.380(2)
C10 H10 0.9300
C11 C12 1.408(2)
C12 C13 1.382(2)
C13 C14 1.381(2)
C13 H13 0.9300
C14 H14 0.9300
C15 H15A 0.9600
C15 H15B 0.9600
C15 H15C 0.9600
C16 H16A 0.9600
C16 H16B 0.9600
C16 H16C 0.9600

loop_
_geom_hbond_atom_site_label_D
_geom_hbond_atom_site_label_H
_geom_hbond_atom_site_label_A
_geom_hbond_site_symmetry_A
_geom_hbond_distance_DH
_geom_hbond_distance_HA
_geom_hbond_distance_DA
_geom_hbond_angle_DHA
N1 H1 O4 8_665 0.910(10) 2.031(12) 2.916(2) 164(2)
O4 H4 O3 . 0.82 1.95 2.772(2) 176
O1 H1A O3 4_466 0.82 1.94 2.7504(17) 168

loop_
_cod_related_entry_id
_cod_related_entry_database
_cod_related_entry_code
1 ChemSpider 30657685
